data_4118093
loop_
_publ_author_name
'Muhammad Sajid'
'Annika Stute'
'Allan Jay P. Cardenas'
'Brooks J. Culotta'
'Johannes A. M. Hepperle'
'Timothy H. Warren'
'Birgitta Schirmer'
'Stefan Grimme'
'Armido Studer'
'Constantin G. Daniliuc'
'Roland Fr\"ohlich'
'Jeffrey L. Petersen'
'Gerald Kehr'
'Gerhard Erker'

_publ_section_title
;
 N,N-Addition of Frustrated Lewis Pairs to Nitric Oxide: An Easy Entry to
 a Unique Family of Aminoxyl Radicals
;
_journal_name_full 'Journal of the American Chemical Society'
_journal_page_first 10156
_journal_page_last 10168
_journal_paper_doi 10.1021/ja302652a
_journal_volume 134
_journal_year 2012
_chemical_formula_sum 'C43 H39 B F10 N O P'
_chemical_formula_weight 817.53
_chemical_name_systematic
; 
 ? 
;
_space_group_IT_number 2
_symmetry_cell_setting triclinic
_symmetry_space_group_name_Hall '-P 1'
_symmetry_space_group_name_H-M 'P -1'
_atom_sites_solution_hydrogens geom
_atom_sites_solution_primary direct
_atom_sites_solution_secondary difmap
_audit_creation_method SHELXL-97
_cell_angle_alpha 74.247(1)
_cell_angle_beta 81.653(1)
_cell_angle_gamma 78.048(1)
_cell_formula_units_Z 4
_cell_length_a 9.5024(1)
_cell_length_b 19.8280(3)
_cell_length_c 21.6374(2)
_cell_measurement_reflns_used 11279
_cell_measurement_temperature 223(2)
_cell_measurement_theta_max 27.88
_cell_measurement_theta_min 4.08
_cell_volume 3821.44(8)
_computing_cell_refinement 'Collect (Nonius B.V., 1998)'
_computing_data_collection 'Collect (Nonius B.V., 1998)'
_computing_data_reduction 'Denzo-SMN (Otwinowski & Minor, 1997)'
_computing_molecular_graphics 'XP (BrukerAXS, 2000)'
_computing_publication_material 'SHELXL-97 (Sheldrick, 1997)'
_computing_structure_refinement 'SHELXL-97 (Sheldrick, 1997)'
_computing_structure_solution 'SHELXS-97 (Sheldrick, 1990)'
_diffrn_ambient_temperature 223(2)
_diffrn_measured_fraction_theta_full 0.959
_diffrn_measured_fraction_theta_max 0.959
_diffrn_measurement_device_type 'Nonius KappaCCD APEXII'
_diffrn_measurement_method '\w and \f scans'
_diffrn_radiation_monochromator 'Montel mirror'
_diffrn_radiation_source 'rotating anode Nonius FR591'
_diffrn_radiation_type MoK\a
_diffrn_radiation_wavelength 0.71073
_diffrn_reflns_av_R_equivalents 0.046
_diffrn_reflns_av_sigmaI/netI 0.0446
_diffrn_reflns_limit_h_max 12
_diffrn_reflns_limit_h_min -9
_diffrn_reflns_limit_k_max 26
_diffrn_reflns_limit_k_min -25
_diffrn_reflns_limit_l_max 28
_diffrn_reflns_limit_l_min -27
_diffrn_reflns_number 37560
_diffrn_reflns_theta_full 27.93
_diffrn_reflns_theta_max 27.93
_diffrn_reflns_theta_min 4.09
_exptl_absorpt_coefficient_mu 0.157
_exptl_absorpt_correction_T_max 0.9738
_exptl_absorpt_correction_T_min 0.9647
_exptl_absorpt_correction_type multi-scan
_exptl_absorpt_process_details 'Denzo (otwinowski, Borek, Majewski & Minor, 2003)'
_exptl_crystal_colour colourless
_exptl_crystal_density_diffrn 1.421
_exptl_crystal_description block
_exptl_crystal_F_000 1688
_exptl_crystal_size_max 0.23
_exptl_crystal_size_mid 0.20
_exptl_crystal_size_min 0.17
_refine_diff_density_max 0.367
_refine_diff_density_min -0.358
_refine_diff_density_rms 0.050
_refine_ls_extinction_method none
_refine_ls_goodness_of_fit_ref 1.042
_refine_ls_hydrogen_treatment constr
_refine_ls_matrix_type full
_refine_ls_number_parameters 1039
_refine_ls_number_reflns 17591
_refine_ls_number_restraints 0
_refine_ls_restrained_S_all 1.042
_refine_ls_R_factor_all 0.0756
_refine_ls_R_factor_gt 0.0589
_refine_ls_shift/su_max 0.001
_refine_ls_shift/su_mean 0.000
_refine_ls_structure_factor_coef Fsqd
_refine_ls_weighting_details 'calc w=1/[\s^2^(Fo^2^)+(0.0557P)^2^+3.3202P] where P=(Fo^2^+2Fc^2^)/3'
_refine_ls_weighting_scheme calc
_refine_ls_wR_factor_gt 0.1426
_refine_ls_wR_factor_ref 0.1600
_reflns_number_gt 14151
_reflns_number_total 17591
_reflns_threshold_expression >2sigma(I)
_cod_data_source_file ja302652a_si_010.cif
_cod_data_source_block erk6091
_cod_database_code 4118093

loop_
_symmetry_equiv_pos_as_xyz
'x, y, z'
'-x, -y, -z'

loop_
_atom_site_label
_atom_site_type_symbol
_atom_site_fract_x
_atom_site_fract_y
_atom_site_fract_z
_atom_site_U_iso_or_equiv
_atom_site_adp_type
_atom_site_occupancy
_atom_site_symmetry_multiplicity
_atom_site_calc_flag
_atom_site_refinement_flags
P1A P 0.35186(5) 0.30625(3) 0.17849(2) 0.02825(11) Uani 1 1 d .
B1A B 0.2651(2) 0.30132(13) 0.30714(11) 0.0308(5) Uani 1 1 d .
N1A N 0.26097(19) 0.27184(9) 0.24662(8) 0.0310(4) Uani 1 1 d .
O1A O 0.15790(16) 0.22969(8) 0.24292(7) 0.0332(3) Uani 1 1 d .
C1A C 0.4665(2) 0.34093(11) 0.21919(10) 0.0322(4) Uani 1 1 d .
H1A H 0.5368 0.3003 0.2410 0.039 Uiso 1 1 calc R
C2A C 0.5502(3) 0.39927(13) 0.17985(11) 0.0399(5) Uani 1 1 d .
H2A1 H 0.6226 0.3804 0.1488 0.048 Uiso 1 1 calc R
H2A2 H 0.4837 0.4391 0.1557 0.048 Uiso 1 1 calc R
C3A C 0.6249(3) 0.42561(14) 0.22463(12) 0.0453(6) Uani 1 1 d .
H3A1 H 0.6983 0.3868 0.2454 0.054 Uiso 1 1 calc R
H3A2 H 0.6739 0.4646 0.1991 0.054 Uiso 1 1 calc R
C4A C 0.5180(3) 0.45146(14) 0.27598(12) 0.0458(6) Uani 1 1 d .
H4A1 H 0.4506 0.4934 0.2555 0.055 Uiso 1 1 calc R
H4A2 H 0.5699 0.4655 0.3051 0.055 Uiso 1 1 calc R
C5A C 0.4335(3) 0.39382(13) 0.31464(11) 0.0404(5) Uani 1 1 d .
H5A1 H 0.3627 0.4129 0.3461 0.048 Uiso 1 1 calc R
H5A2 H 0.5002 0.3539 0.3386 0.048 Uiso 1 1 calc R
C6A C 0.3545(2) 0.36627(11) 0.27210(10) 0.0325(4) Uani 1 1 d .
H6A H 0.2849 0.4070 0.2499 0.039 Uiso 1 1 calc R
C11A C 0.2693(2) 0.38375(11) 0.11887(10) 0.0314(4) Uani 1 1 d .
C12A C 0.1304(2) 0.42286(12) 0.13018(10) 0.0351(4) Uani 1 1 d .
C13A C 0.0863(3) 0.48774(12) 0.08704(11) 0.0399(5) Uani 1 1 d .
H13A H -0.0060 0.5137 0.0952 0.048 Uiso 1 1 calc R
C14A C 0.1722(3) 0.51547(12) 0.03282(11) 0.0406(5) Uani 1 1 d .
C15A C 0.3044(3) 0.47432(12) 0.01972(11) 0.0378(5) Uani 1 1 d .
H15A H 0.3622 0.4912 -0.0182 0.045 Uiso 1 1 calc R
C16A C 0.3550(2) 0.40899(11) 0.06055(10) 0.0344(4) Uani 1 1 d .
C17A C 0.0213(2) 0.39722(14) 0.18474(11) 0.0434(5) Uani 1 1 d .
H17A H 0.0576 0.3486 0.2072 0.065 Uiso 1 1 calc R
H17B H -0.0687 0.3991 0.1677 0.065 Uiso 1 1 calc R
H17C H 0.0048 0.4274 0.2145 0.065 Uiso 1 1 calc R
C18A C 0.1223(3) 0.58805(14) -0.01018(14) 0.0551(7) Uani 1 1 d .
H18A H 0.0176 0.5977 -0.0080 0.083 Uiso 1 1 calc R
H18B H 0.1619 0.5892 -0.0543 0.083 Uiso 1 1 calc R
H18C H 0.1554 0.6239 0.0041 0.083 Uiso 1 1 calc R
C19A C 0.4963(3) 0.36813(13) 0.03723(11) 0.0402(5) Uani 1 1 d .
H19A H 0.4773 0.3298 0.0215 0.060 Uiso 1 1 calc R
H19B H 0.5568 0.3484 0.0726 0.060 Uiso 1 1 calc R
H19C H 0.5455 0.4000 0.0027 0.060 Uiso 1 1 calc R
C21A C 0.4195(2) 0.23716(11) 0.13539(9) 0.0311(4) Uani 1 1 d .
C22A C 0.3207(2) 0.22238(11) 0.09983(10) 0.0335(4) Uani 1 1 d .
C23A C 0.3668(3) 0.16805(12) 0.06810(10) 0.0394(5) Uani 1 1 d .
H23A H 0.3017 0.1581 0.0444 0.047 Uiso 1 1 calc R
C24A C 0.5052(3) 0.12814(13) 0.07024(11) 0.0436(5) Uani 1 1 d .
C25A C 0.6005(3) 0.14454(12) 0.10412(11) 0.0413(5) Uani 1 1 d .
H25A H 0.6949 0.1182 0.1054 0.050 Uiso 1 1 calc R
C26A C 0.5626(2) 0.19846(11) 0.13655(10) 0.0346(4) Uani 1 1 d .
C27A C 0.1670(3) 0.26057(13) 0.09273(12) 0.0408(5) Uani 1 1 d .
H27A H 0.1664 0.3057 0.0608 0.061 Uiso 1 1 calc R
H27B H 0.1225 0.2691 0.1338 0.061 Uiso 1 1 calc R
H27C H 0.1132 0.2315 0.0790 0.061 Uiso 1 1 calc R
C28A C 0.5483(4) 0.06817(16) 0.03673(15) 0.0621(8) Uani 1 1 d .
H28A H 0.6367 0.0742 0.0088 0.093 Uiso 1 1 calc R
H28B H 0.4720 0.0688 0.0112 0.093 Uiso 1 1 calc R
H28C H 0.5638 0.0230 0.0687 0.093 Uiso 1 1 calc R
C29A C 0.6809(2) 0.21235(14) 0.16867(12) 0.0436(5) Uani 1 1 d .
H29A H 0.6582 0.1998 0.2151 0.065 Uiso 1 1 calc R
H29B H 0.6883 0.2624 0.1541 0.065 Uiso 1 1 calc R
H29C H 0.7720 0.1838 0.1574 0.065 Uiso 1 1 calc R
C31A C 0.3578(2) 0.24404(11) 0.36517(10) 0.0324(4) Uani 1 1 d .
C32A C 0.3451(2) 0.25691(13) 0.42620(10) 0.0367(5) Uani 1 1 d .
F32A F 0.25623(16) 0.31530(8) 0.43836(7) 0.0481(3) Uani 1 1 d .
C33A C 0.4212(3) 0.21484(14) 0.47690(11) 0.0428(5) Uani 1 1 d .
F33A F 0.40408(18) 0.23326(10) 0.53329(7) 0.0594(4) Uani 1 1 d .
C34A C 0.5152(3) 0.15506(15) 0.46891(12) 0.0479(6) Uani 1 1 d .
F34A F 0.5905(2) 0.11269(10) 0.51740(8) 0.0721(5) Uani 1 1 d .
C35A C 0.5341(3) 0.13923(13) 0.40986(12) 0.0440(5) Uani 1 1 d .
F35A F 0.6267(2) 0.08062(9) 0.40137(9) 0.0671(5) Uani 1 1 d .
C36A C 0.4582(2) 0.18395(12) 0.36009(10) 0.0355(4) Uani 1 1 d .
F36A F 0.49135(15) 0.16505(7) 0.30323(6) 0.0437(3) Uani 1 1 d .
C42A C 0.0294(3) 0.39105(13) 0.34426(11) 0.0403(5) Uani 1 1 d .
F42A F 0.09665(17) 0.44759(8) 0.32071(8) 0.0534(4) Uani 1 1 d .
C43A C -0.1101(3) 0.40626(14) 0.37258(11) 0.0473(6) Uani 1 1 d .
F43A F -0.16947(19) 0.47365(9) 0.37454(8) 0.0663(5) Uani 1 1 d .
C44A C -0.1886(3) 0.35309(17) 0.39855(12) 0.0502(6) Uani 1 1 d .
F44A F -0.32416(16) 0.36710(11) 0.42573(8) 0.0720(5) Uani 1 1 d .
C45A C -0.1256(3) 0.28456(15) 0.39720(11) 0.0458(6) Uani 1 1 d .
F45A F -0.20030(18) 0.23122(10) 0.42201(8) 0.0646(5) Uani 1 1 d .
C46A C 0.0157(3) 0.27123(13) 0.37002(11) 0.0385(5) Uani 1 1 d .
F46A F 0.07253(16) 0.20176(8) 0.37570(7) 0.0476(3) Uani 1 1 d .
C50A C 0.2182(2) 0.15432(11) 0.26214(11) 0.0371(5) Uani 1 1 d .
H50A H 0.2398 0.1411 0.3073 0.045 Uiso 1 1 calc R
H50B H 0.3081 0.1437 0.2353 0.045 Uiso 1 1 calc R
C51A C 0.1088(2) 0.11328(11) 0.25389(11) 0.0368(5) Uani 1 1 d .
C41A C 0.0983(2) 0.32294(12) 0.34035(10) 0.0348(4) Uani 1 1 d .
C52A C 0.0023(3) 0.09334(16) 0.30263(15) 0.0574(7) Uani 1 1 d .
H52A H -0.0069 0.1088 0.3406 0.069 Uiso 1 1 calc R
C53A C -0.0905(3) 0.05103(18) 0.29613(17) 0.0670(9) Uani 1 1 d .
H53A H -0.1608 0.0372 0.3300 0.080 Uiso 1 1 calc R
C54A C -0.0808(3) 0.02899(15) 0.24048(16) 0.0550(7) Uani 1 1 d .
H54A H -0.1448 0.0006 0.2361 0.066 Uiso 1 1 calc R
C55A C 0.0224(3) 0.04861(14) 0.19158(14) 0.0510(6) Uani 1 1 d .
H55A H 0.0292 0.0339 0.1533 0.061 Uiso 1 1 calc R
C56A C 0.1170(3) 0.09014(13) 0.19823(12) 0.0460(6) Uani 1 1 d .
H56A H 0.1882 0.1029 0.1644 0.055 Uiso 1 1 calc R
P1B P 0.10689(6) 0.72818(3) 0.31509(3) 0.03099(12) Uani 1 1 d .
B1B B 0.2020(3) 0.74580(14) 0.18566(12) 0.0361(5) Uani 1 1 d .
N1B N 0.1992(2) 0.76893(10) 0.25040(8) 0.0338(4) Uani 1 1 d .
O1B O 0.29941(16) 0.80929(8) 0.26068(7) 0.0361(3) Uani 1 1 d .
C1B C -0.0003(2) 0.69705(12) 0.26816(10) 0.0352(4) Uani 1 1 d .
H1B H -0.0712 0.7383 0.2477 0.042 Uiso 1 1 calc R
C2B C -0.0815(3) 0.63584(13) 0.30140(12) 0.0417(5) Uani 1 1 d .
H2B1 H -0.0142 0.5946 0.3231 0.050 Uiso 1 1 calc R
H2B2 H -0.1558 0.6503 0.3340 0.050 Uiso 1 1 calc R
C3B C -0.1518(3) 0.61577(14) 0.25145(13) 0.0477(6) Uani 1 1 d .
H3B1 H -0.2019 0.5758 0.2728 0.057 Uiso 1 1 calc R
H3B2 H -0.2237 0.6562 0.2320 0.057 Uiso 1 1 calc R
C4B C -0.0405(3) 0.59510(14) 0.19910(13) 0.0507(6) Uani 1 1 d .
H4B1 H -0.0892 0.5845 0.1668 0.061 Uiso 1 1 calc R
H4B2 H 0.0261 0.5519 0.2180 0.061 Uiso 1 1 calc R
C5B C 0.0448(3) 0.65476(14) 0.16649(12) 0.0446(5) Uani 1 1 d .
H5B1 H -0.0207 0.6959 0.1435 0.054 Uiso 1 1 calc R
H5B2 H 0.1190 0.6387 0.1346 0.054 Uiso 1 1 calc R
C6B C 0.1176(2) 0.67786(12) 0.21416(10) 0.0367(5) Uani 1 1 d .
H6B H 0.1882 0.6365 0.2347 0.044 Uiso 1 1 calc R
C11B C 0.1947(2) 0.64823(11) 0.37050(10) 0.0332(4) Uani 1 1 d .
C12B C 0.3387(2) 0.61479(12) 0.35859(10) 0.0344(4) Uani 1 1 d .
C13B C 0.3893(2) 0.54906(12) 0.39896(11) 0.0375(5) Uani 1 1 d .
H13B H 0.4844 0.5265 0.3900 0.045 Uiso 1 1 calc R
C14B C 0.3063(2) 0.51525(12) 0.45162(11) 0.0375(5) Uani 1 1 d .
C15B C 0.1678(2) 0.55070(12) 0.46477(11) 0.0374(5) Uani 1 1 d .
H15B H 0.1107 0.5295 0.5013 0.045 Uiso 1 1 calc R
C16B C 0.1099(2) 0.61612(12) 0.42629(10) 0.0347(4) Uani 1 1 d .
C17B C 0.4471(3) 0.64625(15) 0.30678(12) 0.0455(6) Uani 1 1 d .
H17D H 0.5422 0.6328 0.3224 0.068 Uiso 1 1 calc R
H17E H 0.4203 0.6977 0.2955 0.068 Uiso 1 1 calc R
H17F H 0.4490 0.6286 0.2690 0.068 Uiso 1 1 calc R
C18B C 0.3647(3) 0.44367(13) 0.49369(13) 0.0470(6) Uani 1 1 d .
H18D H 0.3454 0.4064 0.4766 0.070 Uiso 1 1 calc R
H18E H 0.3181 0.4393 0.5372 0.070 Uiso 1 1 calc R
H18F H 0.4681 0.4392 0.4943 0.070 Uiso 1 1 calc R
C19B C -0.0379(3) 0.65000(13) 0.45085(12) 0.0437(5) Uani 1 1 d .
H19D H -0.0848 0.6138 0.4814 0.066 Uiso 1 1 calc R
H19E H -0.0961 0.6721 0.4149 0.066 Uiso 1 1 calc R
H19F H -0.0276 0.6858 0.4719 0.066 Uiso 1 1 calc R
C21B C 0.0241(2) 0.79043(11) 0.36412(10) 0.0343(4) Uani 1 1 d .
C22B C 0.1121(3) 0.80284(12) 0.40596(10) 0.0375(5) Uani 1 1 d .
C23B C 0.0508(3) 0.84992(13) 0.44439(12) 0.0454(5) Uani 1 1 d .
H23B H 0.1089 0.8584 0.4722 0.055 Uiso 1 1 calc R
C24B C -0.0910(3) 0.88449(13) 0.44332(12) 0.0489(6) Uani 1 1 d .
C25B C -0.1746(3) 0.87142(13) 0.40211(12) 0.0437(5) Uani 1 1 d .
H25B H -0.2713 0.8948 0.4008 0.052 Uiso 1 1 calc R
C26B C -0.1222(2) 0.82522(12) 0.36257(11) 0.0370(5) Uani 1 1 d .
C27B C 0.2678(3) 0.76883(14) 0.41371(12) 0.0439(5) Uani 1 1 d .
H27D H 0.3149 0.7989 0.4296 0.066 Uiso 1 1 calc R
H27E H 0.3164 0.7631 0.3723 0.066 Uiso 1 1 calc R
H27F H 0.2725 0.7226 0.4442 0.066 Uiso 1 1 calc R
C28B C -0.1532(4) 0.93387(18) 0.48668(16) 0.0718(9) Uani 1 1 d .
H28D H -0.1260 0.9801 0.4675 0.108 Uiso 1 1 calc R
H28E H -0.1158 0.9142 0.5285 0.108 Uiso 1 1 calc R
H28F H -0.2577 0.9390 0.4919 0.108 Uiso 1 1 calc R
C29B C -0.2303(3) 0.81409(14) 0.32355(12) 0.0439(5) Uani 1 1 d .
H29D H -0.3246 0.8408 0.3338 0.066 Uiso 1 1 calc R
H29E H -0.2355 0.7639 0.3338 0.066 Uiso 1 1 calc R
H29F H -0.2006 0.8304 0.2780 0.066 Uiso 1 1 calc R
C31B C 0.3702(3) 0.72922(13) 0.15282(10) 0.0400(5) Uani 1 1 d .
C32B C 0.4453(3) 0.66392(15) 0.14397(11) 0.0473(6) Uani 1 1 d .
F32B F 0.38248(19) 0.60553(9) 0.16198(8) 0.0609(4) Uani 1 1 d .
C33B C 0.5855(3) 0.65353(17) 0.11564(12) 0.0560(7) Uani 1 1 d .
F33B F 0.6502(2) 0.58827(11) 0.10872(9) 0.0785(6) Uani 1 1 d .
C34B C 0.6592(3) 0.7088(2) 0.09473(12) 0.0603(8) Uani 1 1 d .
F34B F 0.79510(18) 0.69959(14) 0.06653(9) 0.0843(7) Uani 1 1 d .
C35B C 0.5911(3) 0.77511(18) 0.10170(12) 0.0543(7) Uani 1 1 d .
F35B F 0.66152(19) 0.83068(12) 0.08196(8) 0.0728(5) Uani 1 1 d .
C36B C 0.4499(3) 0.78357(15) 0.12874(11) 0.0451(6) Uani 1 1 d .
F36B F 0.38632(18) 0.85145(9) 0.12834(7) 0.0539(4) Uani 1 1 d .
C41B C 0.1099(2) 0.80664(12) 0.12955(10) 0.0366(5) Uani 1 1 d .
C42B C 0.1253(3) 0.80064(13) 0.06590(11) 0.0411(5) Uani 1 1 d .
F42B F 0.21811(18) 0.74565(9) 0.04875(7) 0.0555(4) Uani 1 1 d .
C43B C 0.0475(3) 0.84674(15) 0.01710(11) 0.0470(6) Uani 1 1 d .
F43B F 0.06679(19) 0.83525(11) -0.04227(7) 0.0653(5) Uani 1 1 d .
C44B C -0.0493(3) 0.90364(15) 0.02960(12) 0.0506(6) Uani 1 1 d .
F44B F -0.1250(2) 0.94958(11) -0.01720(8) 0.0756(5) Uani 1 1 d .
C45B C -0.0703(3) 0.91304(14) 0.09104(12) 0.0454(5) Uani 1 1 d .
F45B F -0.16561(19) 0.96855(9) 0.10468(9) 0.0668(5) Uani 1 1 d .
C46B C 0.0069(2) 0.86447(13) 0.13875(11) 0.0383(5) Uani 1 1 d .
F46B F -0.02874(16) 0.87695(8) 0.19809(7) 0.0466(3) Uani 1 1 d .
C50B C 0.2368(3) 0.88459(12) 0.24802(12) 0.0402(5) Uani 1 1 d .
H50C H 0.1460 0.8917 0.2753 0.048 Uiso 1 1 calc R
H50D H 0.2165 0.9029 0.2028 0.048 Uiso 1 1 calc R
C51B C 0.3434(3) 0.92312(12) 0.26263(11) 0.0385(5) Uani 1 1 d .
C52B C 0.4580(3) 0.94185(15) 0.21780(13) 0.0494(6) Uani 1 1 d .
H52B H 0.4724 0.9277 0.1789 0.059 Uiso 1 1 calc R
C53B C 0.5511(3) 0.98099(16) 0.22963(15) 0.0554(7) Uani 1 1 d .
H53B H 0.6281 0.9934 0.1988 0.066 Uiso 1 1 calc R
C54B C 0.5313(3) 1.00184(14) 0.28653(14) 0.0503(6) Uani 1 1 d .
H54B H 0.5941 1.0288 0.2944 0.060 Uiso 1 1 calc R
C55B C 0.4194(3) 0.98316(14) 0.33165(14) 0.0513(6) Uani 1 1 d .
H55B H 0.4064 0.9969 0.3707 0.062 Uiso 1 1 calc R
C56B C 0.3257(3) 0.94409(14) 0.31968(12) 0.0466(6) Uani 1 1 d .
H56B H 0.2492 0.9317 0.3507 0.056 Uiso 1 1 calc R

loop_
_atom_site_aniso_label
_atom_site_aniso_U_11
_atom_site_aniso_U_22
_atom_site_aniso_U_33
_atom_site_aniso_U_23
_atom_site_aniso_U_13
_atom_site_aniso_U_12
P1A 0.0294(2) 0.0290(2) 0.0252(2) -0.00812(19) -0.00171(18) -0.00160(19)
B1A 0.0302(11) 0.0333(11) 0.0290(11) -0.0110(9) -0.0010(8) -0.0027(9)
N1A 0.0342(9) 0.0318(9) 0.0276(8) -0.0085(7) -0.0012(7) -0.0067(7)
O1A 0.0344(7) 0.0326(7) 0.0347(8) -0.0088(6) -0.0053(6) -0.0089(6)
C1A 0.0309(10) 0.0347(10) 0.0305(10) -0.0105(8) -0.0011(8) -0.0030(8)
C2A 0.0401(12) 0.0453(13) 0.0369(11) -0.0139(10) 0.0049(9) -0.0147(10)
C3A 0.0447(13) 0.0489(14) 0.0484(14) -0.0169(11) 0.0004(10) -0.0188(11)
C4A 0.0544(14) 0.0431(13) 0.0475(14) -0.0194(11) -0.0002(11) -0.0177(11)
C5A 0.0471(13) 0.0439(12) 0.0357(11) -0.0170(10) -0.0005(9) -0.0130(10)
C6A 0.0370(11) 0.0319(10) 0.0288(10) -0.0097(8) -0.0016(8) -0.0046(8)
C11A 0.0341(10) 0.0303(10) 0.0289(10) -0.0080(8) -0.0030(8) -0.0030(8)
C12A 0.0364(11) 0.0371(11) 0.0319(10) -0.0127(9) -0.0054(8) 0.0004(9)
C13A 0.0399(12) 0.0373(11) 0.0393(12) -0.0106(9) -0.0081(9) 0.0052(9)
C14A 0.0483(13) 0.0337(11) 0.0381(12) -0.0052(9) -0.0132(10) -0.0024(9)
C15A 0.0434(12) 0.0343(11) 0.0337(11) -0.0047(9) -0.0047(9) -0.0066(9)
C16A 0.0384(11) 0.0335(11) 0.0301(10) -0.0076(8) -0.0027(8) -0.0040(9)
C17A 0.0352(11) 0.0492(13) 0.0378(12) -0.0089(10) -0.0014(9) 0.0064(10)
C18A 0.0610(16) 0.0384(13) 0.0572(16) 0.0030(11) -0.0199(13) 0.0004(12)
C19A 0.0422(12) 0.0398(12) 0.0333(11) -0.0068(9) 0.0043(9) -0.0042(10)
C21A 0.0354(10) 0.0303(10) 0.0255(9) -0.0073(8) -0.0011(8) -0.0017(8)
C22A 0.0416(11) 0.0311(10) 0.0256(9) -0.0068(8) -0.0039(8) -0.0016(8)
C23A 0.0526(13) 0.0370(11) 0.0296(10) -0.0109(9) -0.0066(9) -0.0047(10)
C24A 0.0590(15) 0.0361(12) 0.0324(11) -0.0129(9) -0.0025(10) 0.0033(10)
C25A 0.0442(12) 0.0390(12) 0.0340(11) -0.0101(9) -0.0003(9) 0.0065(10)
C26A 0.0362(11) 0.0338(11) 0.0291(10) -0.0065(8) 0.0002(8) 0.0006(8)
C27A 0.0424(12) 0.0423(12) 0.0402(12) -0.0151(10) -0.0125(10) -0.0007(10)
C28A 0.079(2) 0.0522(16) 0.0575(17) -0.0320(14) -0.0159(15) 0.0147(14)
C29A 0.0333(11) 0.0493(14) 0.0471(13) -0.0180(11) -0.0037(9) 0.0029(10)
C31A 0.0337(10) 0.0371(11) 0.0276(10) -0.0096(8) -0.0008(8) -0.0080(8)
C32A 0.0345(11) 0.0451(12) 0.0308(10) -0.0123(9) 0.0006(8) -0.0061(9)
F32A 0.0498(8) 0.0589(9) 0.0384(7) -0.0265(7) -0.0013(6) 0.0011(7)
C33A 0.0491(13) 0.0572(15) 0.0253(10) -0.0106(10) -0.0040(9) -0.0161(11)
F33A 0.0701(10) 0.0857(12) 0.0279(7) -0.0200(7) -0.0076(7) -0.0160(9)
C34A 0.0507(14) 0.0532(15) 0.0363(12) -0.0005(11) -0.0162(10) -0.0070(12)
F34A 0.0867(13) 0.0740(12) 0.0487(9) -0.0003(8) -0.0375(9) 0.0024(10)
C35A 0.0426(12) 0.0418(13) 0.0447(13) -0.0088(10) -0.0117(10) 0.0012(10)
F35A 0.0731(11) 0.0549(10) 0.0651(11) -0.0164(8) -0.0269(9) 0.0234(8)
C36A 0.0375(11) 0.0384(11) 0.0317(10) -0.0112(9) -0.0049(8) -0.0047(9)
F36A 0.0472(8) 0.0457(8) 0.0376(7) -0.0193(6) -0.0069(6) 0.0069(6)
C42A 0.0425(12) 0.0433(12) 0.0308(11) -0.0095(9) -0.0005(9) 0.0005(10)
F42A 0.0603(9) 0.0363(7) 0.0572(9) -0.0146(7) 0.0088(7) -0.0003(7)
C43A 0.0462(13) 0.0552(15) 0.0319(11) -0.0134(10) -0.0031(10) 0.0134(11)
F43A 0.0667(10) 0.0596(10) 0.0534(9) -0.0145(8) 0.0040(8) 0.0252(8)
C44A 0.0352(12) 0.0756(19) 0.0335(12) -0.0135(12) 0.0000(9) 0.0022(12)
F44A 0.0354(8) 0.1110(15) 0.0542(10) -0.0165(10) 0.0071(7) 0.0082(9)
C45A 0.0387(12) 0.0676(17) 0.0303(11) -0.0088(11) 0.0011(9) -0.0151(11)
F45A 0.0516(9) 0.0888(13) 0.0528(9) -0.0092(9) 0.0076(7) -0.0307(9)
C46A 0.0406(12) 0.0443(12) 0.0300(10) -0.0115(9) -0.0010(9) -0.0051(10)
F46A 0.0549(8) 0.0433(8) 0.0435(8) -0.0110(6) 0.0056(6) -0.0133(6)
C50A 0.0393(11) 0.0325(11) 0.0384(11) -0.0082(9) -0.0042(9) -0.0043(9)
C51A 0.0388(11) 0.0312(10) 0.0392(11) -0.0080(9) -0.0040(9) -0.0041(9)
C41A 0.0359(11) 0.0401(11) 0.0274(10) -0.0107(8) -0.0020(8) -0.0021(9)
C52A 0.0611(17) 0.0629(17) 0.0578(17) -0.0308(14) 0.0143(13) -0.0249(14)
C53A 0.0579(17) 0.073(2) 0.082(2) -0.0373(18) 0.0212(16) -0.0330(16)
C54A 0.0461(14) 0.0482(15) 0.079(2) -0.0264(14) -0.0049(13) -0.0142(12)
C55A 0.0616(16) 0.0442(14) 0.0516(15) -0.0147(11) -0.0127(12) -0.0106(12)
C56A 0.0551(14) 0.0441(13) 0.0413(13) -0.0117(10) -0.0003(11) -0.0163(11)
P1B 0.0316(3) 0.0340(3) 0.0275(3) -0.0089(2) -0.0025(2) -0.0047(2)
B1B 0.0428(13) 0.0359(12) 0.0300(12) -0.0106(10) -0.0017(10) -0.0057(10)
N1B 0.0390(9) 0.0371(9) 0.0278(8) -0.0081(7) -0.0020(7) -0.0126(8)
O1B 0.0368(8) 0.0376(8) 0.0369(8) -0.0100(6) -0.0049(6) -0.0113(6)
C1B 0.0371(11) 0.0371(11) 0.0322(10) -0.0099(9) -0.0034(8) -0.0065(9)
C2B 0.0419(12) 0.0443(13) 0.0407(12) -0.0102(10) -0.0028(10) -0.0129(10)
C3B 0.0517(14) 0.0445(13) 0.0525(15) -0.0127(11) -0.0105(11) -0.0164(11)
C4B 0.0663(17) 0.0438(14) 0.0497(14) -0.0169(11) -0.0104(12) -0.0165(12)
C5B 0.0558(14) 0.0463(13) 0.0371(12) -0.0161(10) -0.0060(10) -0.0121(11)
C6B 0.0413(11) 0.0380(11) 0.0317(11) -0.0105(9) -0.0043(9) -0.0062(9)
C11B 0.0319(10) 0.0368(11) 0.0299(10) -0.0095(8) -0.0020(8) -0.0033(8)
C12B 0.0322(10) 0.0407(11) 0.0301(10) -0.0119(9) -0.0023(8) -0.0026(9)
C13B 0.0331(10) 0.0434(12) 0.0374(11) -0.0157(9) -0.0063(9) -0.0004(9)
C14B 0.0421(12) 0.0380(11) 0.0346(11) -0.0110(9) -0.0104(9) -0.0047(9)
C15B 0.0391(11) 0.0393(12) 0.0327(11) -0.0063(9) -0.0034(9) -0.0077(9)
C16B 0.0340(10) 0.0392(11) 0.0312(10) -0.0105(9) -0.0019(8) -0.0053(9)
C17B 0.0336(11) 0.0569(15) 0.0400(12) -0.0088(11) 0.0011(9) -0.0018(10)
C18B 0.0495(14) 0.0409(13) 0.0491(14) -0.0067(11) -0.0139(11) -0.0045(11)
C19B 0.0375(12) 0.0445(13) 0.0419(13) -0.0064(10) 0.0072(10) -0.0046(10)
C21B 0.0373(11) 0.0336(10) 0.0296(10) -0.0063(8) -0.0023(8) -0.0031(8)
C22B 0.0452(12) 0.0367(11) 0.0302(10) -0.0081(9) -0.0048(9) -0.0056(9)
C23B 0.0589(15) 0.0422(13) 0.0362(12) -0.0126(10) -0.0097(11) -0.0037(11)
C24B 0.0688(17) 0.0373(12) 0.0379(12) -0.0132(10) -0.0028(11) 0.0002(11)
C25B 0.0453(13) 0.0384(12) 0.0408(12) -0.0100(10) -0.0001(10) 0.0045(10)
C26B 0.0392(11) 0.0344(11) 0.0327(11) -0.0057(9) -0.0032(9) 0.0003(9)
C27B 0.0446(13) 0.0498(14) 0.0413(12) -0.0169(11) -0.0126(10) -0.0040(10)
C28B 0.092(2) 0.0629(19) 0.0622(19) -0.0345(16) -0.0120(17) 0.0102(17)
C29B 0.0360(11) 0.0511(14) 0.0421(13) -0.0137(11) -0.0053(9) 0.0018(10)
C31B 0.0430(12) 0.0490(13) 0.0274(10) -0.0110(9) -0.0022(9) -0.0058(10)
C32B 0.0511(14) 0.0562(15) 0.0313(11) -0.0126(11) -0.0060(10) 0.0014(12)
F32B 0.0712(11) 0.0475(9) 0.0602(10) -0.0205(8) 0.0035(8) 0.0009(8)
C33B 0.0534(15) 0.0762(19) 0.0310(12) -0.0175(12) -0.0075(11) 0.0131(14)
F33B 0.0745(12) 0.0893(14) 0.0571(10) -0.0280(10) -0.0058(9) 0.0306(10)
C34B 0.0413(13) 0.107(3) 0.0264(11) -0.0173(14) -0.0026(10) 0.0007(15)
F34B 0.0397(9) 0.151(2) 0.0487(10) -0.0212(11) 0.0025(7) 0.0042(10)
C35B 0.0469(14) 0.089(2) 0.0282(11) -0.0105(12) -0.0005(10) -0.0216(14)
F35B 0.0580(10) 0.1170(16) 0.0478(9) -0.0133(10) 0.0031(8) -0.0404(11)
C36B 0.0444(13) 0.0618(16) 0.0299(11) -0.0137(11) -0.0011(9) -0.0097(11)
F36B 0.0628(9) 0.0576(9) 0.0437(8) -0.0141(7) 0.0073(7) -0.0223(8)
C41B 0.0416(12) 0.0392(11) 0.0303(10) -0.0082(9) -0.0020(9) -0.0114(9)
C42B 0.0433(12) 0.0478(13) 0.0334(11) -0.0108(10) -0.0019(9) -0.0109(10)
F42B 0.0644(10) 0.0663(10) 0.0372(8) -0.0240(7) -0.0041(7) -0.0004(8)
C43B 0.0489(14) 0.0656(17) 0.0283(11) -0.0100(11) -0.0023(10) -0.0175(12)
F43B 0.0690(11) 0.1002(14) 0.0286(7) -0.0160(8) -0.0065(7) -0.0179(10)
C44B 0.0498(14) 0.0578(16) 0.0400(13) 0.0018(11) -0.0156(11) -0.0106(12)
F44B 0.0772(12) 0.0873(13) 0.0490(10) 0.0031(9) -0.0270(9) 0.0029(10)
C45B 0.0433(13) 0.0453(13) 0.0459(13) -0.0083(11) -0.0087(10) -0.0048(10)
F45B 0.0636(10) 0.0620(10) 0.0676(11) -0.0172(9) -0.0210(8) 0.0168(8)
C46B 0.0398(11) 0.0430(12) 0.0342(11) -0.0104(9) -0.0050(9) -0.0099(9)
F46B 0.0513(8) 0.0510(8) 0.0389(7) -0.0195(6) -0.0058(6) -0.0002(6)
C50B 0.0421(12) 0.0396(12) 0.0395(12) -0.0097(10) -0.0046(9) -0.0082(10)
C51B 0.0416(12) 0.0336(11) 0.0403(12) -0.0074(9) -0.0077(9) -0.0067(9)
C52B 0.0530(15) 0.0567(15) 0.0430(13) -0.0138(12) -0.0012(11) -0.0197(12)
C53B 0.0507(15) 0.0596(17) 0.0601(17) -0.0161(14) 0.0023(12) -0.0227(13)
C54B 0.0492(14) 0.0411(13) 0.0654(17) -0.0143(12) -0.0154(12) -0.0102(11)
C55B 0.0650(17) 0.0450(14) 0.0496(15) -0.0178(11) -0.0117(12) -0.0101(12)
C56B 0.0550(15) 0.0447(13) 0.0419(13) -0.0123(11) -0.0002(11) -0.0139(11)

loop_
_atom_type_symbol
_atom_type_description
_atom_type_scat_dispersion_real
_atom_type_scat_dispersion_imag
_atom_type_scat_source
C C 0.0033 0.0016 'International Tables Vol C Tables 4.2.6.8 and 6.1.1.4'
H H 0.0000 0.0000 'International Tables Vol C Tables 4.2.6.8 and 6.1.1.4'
B B 0.0013 0.0007 'International Tables Vol C Tables 4.2.6.8 and 6.1.1.4'
N N 0.0061 0.0033 'International Tables Vol C Tables 4.2.6.8 and 6.1.1.4'
O O 0.0106 0.0060 'International Tables Vol C Tables 4.2.6.8 and 6.1.1.4'
F F 0.0171 0.0103 'International Tables Vol C Tables 4.2.6.8 and 6.1.1.4'
P P 0.1023 0.0942 'International Tables Vol C Tables 4.2.6.8 and 6.1.1.4'

loop_
_geom_angle_atom_site_label_1
_geom_angle_atom_site_label_2
_geom_angle_atom_site_label_3
_geom_angle
N1A P1A C21A 108.71(9)
N1A P1A C1A 92.92(9)
C21A P1A C1A 123.67(10)
N1A P1A C11A 121.75(9)
C21A P1A C11A 105.69(9)
C1A P1A C11A 105.15(10)
N1A B1A C6A 98.90(15)
N1A B1A C41A 110.28(17)
C6A B1A C41A 117.51(17)
N1A B1A C31A 114.27(17)
C6A B1A C31A 109.23(17)
C41A B1A C31A 106.82(16)
O1A N1A B1A 123.51(15)
O1A N1A P1A 116.82(12)
B1A N1A P1A 118.03(14)
N1A O1A C50A 110.48(15)
C2A C1A C6A 112.26(17)
C2A C1A P1A 119.28(15)
C6A C1A P1A 100.83(13)
C2A C1A H1A 108.0
C6A C1A H1A 108.0
P1A C1A H1A 108.0
C3A C2A C1A 110.17(19)
C3A C2A H2A1 109.6
C1A C2A H2A1 109.6
C3A C2A H2A2 109.6
C1A C2A H2A2 109.6
H2A1 C2A H2A2 108.1
C4A C3A C2A 111.5(2)
C4A C3A H3A1 109.3
C2A C3A H3A1 109.3
C4A C3A H3A2 109.3
C2A C3A H3A2 109.3
H3A1 C3A H3A2 108.0
C3A C4A C5A 111.19(19)
C3A C4A H4A1 109.4
C5A C4A H4A1 109.4
C3A C4A H4A2 109.4
C5A C4A H4A2 109.4
H4A1 C4A H4A2 108.0
C4A C5A C6A 112.75(19)
C4A C5A H5A1 109.0
C6A C5A H5A1 109.0
C4A C5A H5A2 109.0
C6A C5A H5A2 109.0
H5A1 C5A H5A2 107.8
C5A C6A C1A 108.67(17)
C5A C6A B1A 117.97(18)
C1A C6A B1A 107.40(16)
C5A C6A H6A 107.5
C1A C6A H6A 107.5
B1A C6A H6A 107.5
C12A C11A C16A 118.62(19)
C12A C11A P1A 123.20(16)
C16A C11A P1A 117.96(15)
C13A C12A C11A 119.1(2)
C13A C12A C17A 116.7(2)
C11A C12A C17A 124.0(2)
C14A C13A C12A 122.8(2)
C14A C13A H13A 118.6
C12A C13A H13A 118.6
C13A C14A C15A 117.6(2)
C13A C14A C18A 120.5(2)
C15A C14A C18A 121.9(2)
C14A C15A C16A 122.5(2)
C14A C15A H15A 118.7
C16A C15A H15A 118.7
C15A C16A C11A 119.0(2)
C15A C16A C19A 116.17(19)
C11A C16A C19A 124.79(19)
C12A C17A H17A 109.5
C12A C17A H17B 109.5
H17A C17A H17B 109.5
C12A C17A H17C 109.5
H17A C17A H17C 109.5
H17B C17A H17C 109.5
C14A C18A H18A 109.5
C14A C18A H18B 109.5
H18A C18A H18B 109.5
C14A C18A H18C 109.5
H18A C18A H18C 109.5
H18B C18A H18C 109.5
C16A C19A H19A 109.5
C16A C19A H19B 109.5
H19A C19A H19B 109.5
C16A C19A H19C 109.5
H19A C19A H19C 109.5
H19B C19A H19C 109.5
C22A C21A C26A 119.96(19)
C22A C21A P1A 116.71(15)
C26A C21A P1A 123.33(16)
C23A C22A C21A 118.4(2)
C23A C22A C27A 115.9(2)
C21A C22A C27A 125.72(19)
C24A C23A C22A 122.5(2)
C24A C23A H23A 118.8
C22A C23A H23A 118.8
C25A C24A C23A 118.0(2)
C25A C24A C28A 121.6(2)
C23A C24A C28A 120.3(2)
C24A C25A C26A 122.8(2)
C24A C25A H25A 118.6
C26A C25A H25A 118.6
C25A C26A C21A 118.3(2)
C25A C26A C29A 116.5(2)
C21A C26A C29A 125.16(19)
C22A C27A H27A 109.5
C22A C27A H27B 109.5
H27A C27A H27B 109.5
C22A C27A H27C 109.5
H27A C27A H27C 109.5
H27B C27A H27C 109.5
C24A C28A H28A 109.5
C24A C28A H28B 109.5
H28A C28A H28B 109.5
C24A C28A H28C 109.5
H28A C28A H28C 109.5
H28B C28A H28C 109.5
C26A C29A H29A 109.5
C26A C29A H29B 109.5
H29A C29A H29B 109.5
C26A C29A H29C 109.5
H29A C29A H29C 109.5
H29B C29A H29C 109.5
C36A C31A C32A 112.4(2)
C36A C31A B1A 127.47(18)
C32A C31A B1A 120.04(19)
F32A C32A C33A 115.11(19)
F32A C32A C31A 119.9(2)
C33A C32A C31A 125.0(2)
F33A C33A C34A 120.4(2)
F33A C33A C32A 120.2(2)
C34A C33A C32A 119.4(2)
F34A C34A C33A 120.9(2)
F34A C34A C35A 120.2(2)
C33A C34A C35A 118.9(2)
F35A C35A C34A 119.4(2)
F35A C35A C36A 121.0(2)
C34A C35A C36A 119.6(2)
F36A C36A C35A 114.3(2)
F36A C36A C31A 120.93(19)
C35A C36A C31A 124.7(2)
F42A C42A C43A 115.0(2)
F42A C42A C41A 121.3(2)
C43A C42A C41A 123.7(2)
F43A C43A C44A 119.5(2)
F43A C43A C42A 120.3(3)
C44A C43A C42A 120.2(2)
F44A C44A C43A 120.9(3)
F44A C44A C45A 120.3(3)
C43A C44A C45A 118.8(2)
F45A C45A C44A 120.2(2)
F45A C45A C46A 120.6(2)
C44A C45A C46A 119.2(2)
F46A C46A C41A 120.2(2)
F46A C46A C45A 115.0(2)
C41A C46A C45A 124.7(2)
O1A C50A C51A 107.97(18)
O1A C50A H50A 110.1
C51A C50A H50A 110.1
O1A C50A H50B 110.1
C51A C50A H50B 110.1
H50A C50A H50B 108.4
C52A C51A C56A 117.6(2)
C52A C51A C50A 121.7(2)
C56A C51A C50A 120.6(2)
C46A C41A C42A 113.1(2)
C46A C41A B1A 120.82(19)
C42A C41A B1A 126.0(2)
C53A C52A C51A 120.9(3)
C53A C52A H52A 119.5
C51A C52A H52A 119.5
C54A C53A C52A 120.5(3)
C54A C53A H53A 119.8
C52A C53A H53A 119.8
C55A C54A C53A 119.6(2)
C55A C54A H54A 120.2
C53A C54A H54A 120.2
C54A C55A C56A 120.2(3)
C54A C55A H55A 119.9
C56A C55A H55A 119.9
C55A C56A C51A 121.2(2)
C55A C56A H56A 119.4
C51A C56A H56A 119.4
N1B P1B C21B 109.98(10)
N1B P1B C1B 93.13(9)
C21B P1B C1B 121.72(10)
N1B P1B C11B 120.45(10)
C21B P1B C11B 106.18(10)
C1B P1B C11B 106.01(10)
N1B B1B C6B 98.92(17)
N1B B1B C31B 110.52(18)
C6B B1B C31B 117.08(19)
N1B B1B C41B 114.19(18)
C6B B1B C41B 109.67(19)
C31B B1B C41B 106.64(18)
O1B N1B B1B 123.72(16)
O1B N1B P1B 116.48(13)
B1B N1B P1B 117.87(14)
N1B O1B C50B 110.63(16)
C2B C1B C6B 112.22(18)
C2B C1B P1B 119.57(16)
C6B C1B P1B 100.58(14)
C2B C1B H1B 107.9
C6B C1B H1B 107.9
P1B C1B H1B 107.9
C3B C2B C1B 109.6(2)
C3B C2B H2B1 109.8
C1B C2B H2B1 109.8
C3B C2B H2B2 109.8
C1B C2B H2B2 109.8
H2B1 C2B H2B2 108.2
C4B C3B C2B 111.3(2)
C4B C3B H3B1 109.4
C2B C3B H3B1 109.4
C4B C3B H3B2 109.4
C2B C3B H3B2 109.4
H3B1 C3B H3B2 108.0
C3B C4B C5B 111.2(2)
C3B C4B H4B1 109.4
C5B C4B H4B1 109.4
C3B C4B H4B2 109.4
C5B C4B H4B2 109.4
H4B1 C4B H4B2 108.0
C4B C5B C6B 113.0(2)
C4B C5B H5B1 109.0
C6B C5B H5B1 109.0
C4B C5B H5B2 109.0
C6B C5B H5B2 109.0
H5B1 C5B H5B2 107.8
C5B C6B C1B 108.35(19)
C5B C6B B1B 117.57(19)
C1B C6B B1B 107.12(17)
C5B C6B H6B 107.8
C1B C6B H6B 107.8
B1B C6B H6B 107.8
C12B C11B C16B 118.7(2)
C12B C11B P1B 123.34(16)
C16B C11B P1B 117.85(16)
C13B C12B C11B 118.9(2)
C13B C12B C17B 116.0(2)
C11B C12B C17B 125.0(2)
C14B C13B C12B 123.2(2)
C14B C13B H13B 118.4
C12B C13B H13B 118.4
C13B C14B C15B 117.1(2)
C13B C14B C18B 121.5(2)
C15B C14B C18B 121.4(2)
C14B C15B C16B 122.8(2)
C14B C15B H15B 118.6
C16B C15B H15B 118.6
C15B C16B C11B 119.1(2)
C15B C16B C19B 115.65(19)
C11B C16B C19B 125.1(2)
C12B C17B H17D 109.5
C12B C17B H17E 109.5
H17D C17B H17E 109.5
C12B C17B H17F 109.5
H17D C17B H17F 109.5
H17E C17B H17F 109.5
C14B C18B H18D 109.5
C14B C18B H18E 109.5
H18D C18B H18E 109.5
C14B C18B H18F 109.5
H18D C18B H18F 109.5
H18E C18B H18F 109.5
C16B C19B H19D 109.5
C16B C19B H19E 109.5
H19D C19B H19E 109.5
C16B C19B H19F 109.5
H19D C19B H19F 109.5
H19E C19B H19F 109.5
C22B C21B C26B 119.6(2)
C22B C21B P1B 117.17(16)
C26B C21B P1B 123.19(17)
C23B C22B C21B 118.2(2)
C23B C22B C27B 116.2(2)
C21B C22B C27B 125.6(2)
C24B C23B C22B 122.9(2)
C24B C23B H23B 118.5
C22B C23B H23B 118.5
C23B C24B C25B 117.7(2)
C23B C24B C28B 121.0(3)
C25B C24B C28B 121.3(3)
C24B C25B C26B 122.9(2)
C24B C25B H25B 118.5
C26B C25B H25B 118.5
C25B C26B C21B 118.6(2)
C25B C26B C29B 115.9(2)
C21B C26B C29B 125.5(2)
C22B C27B H27D 109.5
C22B C27B H27E 109.5
H27D C27B H27E 109.5
C22B C27B H27F 109.5
H27D C27B H27F 109.5
H27E C27B H27F 109.5
C24B C28B H28D 109.5
C24B C28B H28E 109.5
H28D C28B H28E 109.5
C24B C28B H28F 109.5
H28D C28B H28F 109.5
H28E C28B H28F 109.5
C26B C29B H29D 109.5
C26B C29B H29E 109.5
H29D C29B H29E 109.5
C26B C29B H29F 109.5
H29D C29B H29F 109.5
H29E C29B H29F 109.5
C36B C31B C32B 112.8(2)
C36B C31B B1B 120.6(2)
C32B C31B B1B 126.6(2)
F32B C32B C33B 115.1(2)
F32B C32B C31B 121.0(2)
C33B C32B C31B 123.9(3)
F33B C33B C34B 119.7(3)
F33B C33B C32B 120.0(3)
C34B C33B C32B 120.3(3)
F34B C34B C33B 120.9(3)
F34B C34B C35B 120.2(3)
C33B C34B C35B 118.9(2)
F35B C35B C34B 120.2(3)
F35B C35B C36B 120.8(3)
C34B C35B C36B 119.0(3)
F36B C36B C35B 115.3(2)
F36B C36B C31B 119.5(2)
C35B C36B C31B 125.1(3)
C46B C41B C42B 112.2(2)
C46B C41B B1B 126.81(19)
C42B C41B B1B 120.9(2)
F42B C42B C43B 115.2(2)
F42B C42B C41B 120.2(2)
C43B C42B C41B 124.6(2)
F43B C43B C44B 120.1(2)
F43B C43B C42B 120.3(2)
C44B C43B C42B 119.7(2)
F44B C44B C43B 120.8(2)
F44B C44B C45B 120.2(3)
C43B C44B C45B 119.0(2)
F45B C45B C44B 120.2(2)
F45B C45B C46B 120.5(2)
C44B C45B C46B 119.3(2)
F46B C46B C41B 120.9(2)
F46B C46B C45B 114.0(2)
C41B C46B C45B 125.2(2)
O1B C50B C51B 107.99(18)
O1B C50B H50C 110.1
C51B C50B H50C 110.1
O1B C50B H50D 110.1
C51B C50B H50D 110.1
H50C C50B H50D 108.4
C56B C51B C52B 118.3(2)
C56B C51B C50B 120.8(2)
C52B C51B C50B 120.8(2)
C53B C52B C51B 120.8(2)
C53B C52B H52B 119.6
C51B C52B H52B 119.6
C54B C53B C52B 120.1(3)
C54B C53B H53B 120.0
C52B C53B H53B 120.0
C55B C54B C53B 119.9(2)
C55B C54B H54B 120.1
C53B C54B H54B 120.1
C54B C55B C56B 120.1(2)
C54B C55B H55B 120.0
C56B C55B H55B 120.0
C51B C56B C55B 120.9(2)
C51B C56B H56B 119.6
C55B C56B H56B 119.6

loop_
_geom_bond_atom_site_label_1
_geom_bond_atom_site_label_2
_geom_bond_distance
P1A N1A 1.6471(17)
P1A C21A 1.820(2)
P1A C1A 1.831(2)
P1A C11A 1.833(2)
B1A N1A 1.581(3)
B1A C6A 1.641(3)
B1A C41A 1.663(3)
B1A C31A 1.666(3)
N1A O1A 1.436(2)
O1A C50A 1.453(3)
C1A C2A 1.532(3)
C1A C6A 1.559(3)
C1A H1A 0.9900
C2A C3A 1.531(3)
C2A H2A1 0.9800
C2A H2A2 0.9800
C3A C4A 1.515(3)
C3A H3A1 0.9800
C3A H3A2 0.9800
C4A C5A 1.522(3)
C4A H4A1 0.9800
C4A H4A2 0.9800
C5A C6A 1.534(3)
C5A H5A1 0.9800
C5A H5A2 0.9800
C6A H6A 0.9900
C11A C12A 1.410(3)
C11A C16A 1.426(3)
C12A C13A 1.393(3)
C12A C17A 1.505(3)
C13A C14A 1.379(3)
C13A H13A 0.9400
C14A C15A 1.387(3)
C14A C18A 1.510(3)
C15A C16A 1.390(3)
C15A H15A 0.9400
C16A C19A 1.513(3)
C17A H17A 0.9700
C17A H17B 0.9700
C17A H17C 0.9700
C18A H18A 0.9700
C18A H18B 0.9700
C18A H18C 0.9700
C19A H19A 0.9700
C19A H19B 0.9700
C19A H19C 0.9700
C21A C22A 1.416(3)
C21A C26A 1.417(3)
C22A C23A 1.394(3)
C22A C27A 1.508(3)
C23A C24A 1.387(3)
C23A H23A 0.9400
C24A C25A 1.381(4)
C24A C28A 1.513(3)
C25A C26A 1.393(3)
C25A H25A 0.9400
C26A C29A 1.510(3)
C27A H27A 0.9700
C27A H27B 0.9700
C27A H27C 0.9700
C28A H28A 0.9700
C28A H28B 0.9700
C28A H28C 0.9700
C29A H29A 0.9700
C29A H29B 0.9700
C29A H29C 0.9700
C31A C36A 1.383(3)
C31A C32A 1.396(3)
C32A F32A 1.349(3)
C32A C33A 1.380(3)
C33A F33A 1.345(3)
C33A C34A 1.364(4)
C34A F34A 1.345(3)
C34A C35A 1.375(4)
C35A F35A 1.343(3)
C35A C36A 1.381(3)
C36A F36A 1.357(2)
C42A F42A 1.348(3)
C42A C43A 1.387(3)
C42A C41A 1.393(3)
C43A F43A 1.348(3)
C43A C44A 1.366(4)
C44A F44A 1.343(3)
C44A C45A 1.373(4)
C45A F45A 1.343(3)
C45A C46A 1.388(3)
C46A F46A 1.350(3)
C46A C41A 1.382(3)
C50A C51A 1.503(3)
C50A H50A 0.9800
C50A H50B 0.9800
C51A C52A 1.386(3)
C51A C56A 1.387(3)
C52A C53A 1.381(4)
C52A H52A 0.9400
C53A C54A 1.373(4)
C53A H53A 0.9400
C54A C55A 1.366(4)
C54A H54A 0.9400
C55A C56A 1.384(4)
C55A H55A 0.9400
C56A H56A 0.9400
P1B N1B 1.6445(18)
P1B C21B 1.826(2)
P1B C1B 1.830(2)
P1B C11B 1.832(2)
B1B N1B 1.583(3)
B1B C6B 1.641(3)
B1B C31B 1.658(3)
B1B C41B 1.665(3)
N1B O1B 1.439(2)
O1B C50B 1.454(3)
C1B C2B 1.529(3)
C1B C6B 1.565(3)
C1B H1B 0.9900
C2B C3B 1.525(3)
C2B H2B1 0.9800
C2B H2B2 0.9800
C3B C4B 1.515(4)
C3B H3B1 0.9800
C3B H3B2 0.9800
C4B C5B 1.527(4)
C4B H4B1 0.9800
C4B H4B2 0.9800
C5B C6B 1.532(3)
C5B H5B1 0.9800
C5B H5B2 0.9800
C6B H6B 0.9900
C11B C12B 1.412(3)
C11B C16B 1.423(3)
C12B C13B 1.392(3)
C12B C17B 1.503(3)
C13B C14B 1.383(3)
C13B H13B 0.9400
C14B C15B 1.387(3)
C14B C18B 1.507(3)
C15B C16B 1.389(3)
C15B H15B 0.9400
C16B C19B 1.514(3)
C17B H17D 0.9700
C17B H17E 0.9700
C17B H17F 0.9700
C18B H18D 0.9700
C18B H18E 0.9700
C18B H18F 0.9700
C19B H19D 0.9700
C19B H19E 0.9700
C19B H19F 0.9700
C21B C22B 1.416(3)
C21B C26B 1.419(3)
C22B C23B 1.399(3)
C22B C27B 1.507(3)
C23B C24B 1.380(4)
C23B H23B 0.9400
C24B C25B 1.382(4)
C24B C28B 1.512(4)
C25B C26B 1.390(3)
C25B H25B 0.9400
C26B C29B 1.505(3)
C27B H27D 0.9700
C27B H27E 0.9700
C27B H27F 0.9700
C28B H28D 0.9700
C28B H28E 0.9700
C28B H28F 0.9700
C29B H29D 0.9700
C29B H29E 0.9700
C29B H29F 0.9700
C31B C36B 1.387(4)
C31B C32B 1.391(3)
C32B F32B 1.350(3)
C32B C33B 1.383(4)
C33B F33B 1.350(3)
C33B C34B 1.362(5)
C34B F34B 1.345(3)
C34B C35B 1.377(5)
C35B F35B 1.346(3)
C35B C36B 1.380(4)
C36B F36B 1.355(3)
C41B C46B 1.383(3)
C41B C42B 1.398(3)
C42B F42B 1.353(3)
C42B C43B 1.386(4)
C43B F43B 1.345(3)
C43B C44B 1.362(4)
C44B F44B 1.346(3)
C44B C45B 1.373(4)
C45B F45B 1.343(3)
C45B C46B 1.386(3)
C46B F46B 1.355(3)
C50B C51B 1.501(3)
C50B H50C 0.9800
C50B H50D 0.9800
C51B C56B 1.384(3)
C51B C52B 1.389(3)
C52B C53B 1.381(4)
C52B H52B 0.9400
C53B C54B 1.378(4)
C53B H53B 0.9400
C54B C55B 1.373(4)
C54B H54B 0.9400
C55B C56B 1.386(4)
C55B H55B 0.9400
C56B H56B 0.9400

loop_
_geom_torsion_atom_site_label_1
_geom_torsion_atom_site_label_2
_geom_torsion_atom_site_label_3
_geom_torsion_atom_site_label_4
_geom_torsion
C6A B1A N1A O1A -159.11(16)
C41A B1A N1A O1A -35.3(2)
C31A B1A N1A O1A 85.0(2)
C6A B1A N1A P1A 5.8(2)
C41A B1A N1A P1A 129.59(16)
C31A B1A N1A P1A -110.07(17)
C21A P1A N1A O1A -47.21(16)
C1A P1A N1A O1A -174.32(14)
C11A P1A N1A O1A 75.84(16)
C21A P1A N1A B1A 146.87(15)
C1A P1A N1A B1A 19.76(16)
C11A P1A N1A B1A -90.08(17)
B1A N1A O1A C50A -95.1(2)
P1A N1A O1A C50A 99.83(17)
N1A P1A C1A C2A -162.03(17)
C21A P1A C1A C2A 83.15(19)
C11A P1A C1A C2A -37.99(19)
N1A P1A C1A C6A -38.70(14)
C21A P1A C1A C6A -153.53(13)
C11A P1A C1A C6A 85.33(14)
C6A C1A C2A C3A 56.3(3)
P1A C1A C2A C3A 173.86(16)
C1A C2A C3A C4A -56.1(3)
C2A C3A C4A C5A 56.0(3)
C3A C4A C5A C6A -56.3(3)
C4A C5A C6A C1A 54.8(3)
C4A C5A C6A B1A 177.26(19)
C2A C1A C6A C5A -55.2(2)
P1A C1A C6A C5A 176.79(15)
C2A C1A C6A B1A 176.18(18)
P1A C1A C6A B1A 48.13(18)
N1A B1A C6A C5A -158.02(18)
C41A B1A C6A C5A 83.5(2)
C31A B1A C6A C5A -38.3(2)
N1A B1A C6A C1A -34.9(2)
C41A B1A C6A C1A -153.41(18)
C31A B1A C6A C1A 84.78(19)
N1A P1A C11A C12A 6.9(2)
C21A P1A C11A C12A 131.38(18)
C1A P1A C11A C12A -96.35(19)
N1A P1A C11A C16A -178.56(15)
C21A P1A C11A C16A -54.11(19)
C1A P1A C11A C16A 78.16(18)
C16A C11A C12A C13A -5.5(3)
P1A C11A C12A C13A 169.01(17)
C16A C11A C12A C17A 171.1(2)
P1A C11A C12A C17A -14.4(3)
C11A C12A C13A C14A 0.7(4)
C17A C12A C13A C14A -176.1(2)
C12A C13A C14A C15A 3.7(4)
C12A C13A C14A C18A -176.4(2)
C13A C14A C15A C16A -3.3(4)
C18A C14A C15A C16A 176.7(2)
C14A C15A C16A C11A -1.4(3)
C14A C15A C16A C19A 175.8(2)
C12A C11A C16A C15A 5.7(3)
P1A C11A C16A C15A -169.02(17)
C12A C11A C16A C19A -171.2(2)
P1A C11A C16A C19A 14.1(3)
N1A P1A C21A C22A 80.70(17)
C1A P1A C21A C22A -172.43(15)
C11A P1A C21A C22A -51.54(18)
N1A P1A C21A C26A -98.78(19)
C1A P1A C21A C26A 8.1(2)
C11A P1A C21A C26A 128.98(18)
C26A C21A C22A C23A 1.8(3)
P1A C21A C22A C23A -177.70(16)
C26A C21A C22A C27A -178.1(2)
P1A C21A C22A C27A 2.4(3)
C21A C22A C23A C24A 0.1(3)
C27A C22A C23A C24A -179.9(2)
C22A C23A C24A C25A -1.4(4)
C22A C23A C24A C28A 178.0(2)
C23A C24A C25A C26A 0.8(4)
C28A C24A C25A C26A -178.6(2)
C24A C25A C26A C21A 1.0(3)
C24A C25A C26A C29A -177.1(2)
C22A C21A C26A C25A -2.4(3)
P1A C21A C26A C25A 177.11(17)
C22A C21A C26A C29A 175.6(2)
P1A C21A C26A C29A -4.9(3)
N1A B1A C31A C36A 17.9(3)
C6A B1A C31A C36A -91.8(2)
C41A B1A C31A C36A 140.2(2)
N1A B1A C31A C32A -166.46(19)
C6A B1A C31A C32A 83.8(2)
C41A B1A C31A C32A -44.2(3)
C36A C31A C32A F32A 177.10(19)
B1A C31A C32A F32A 0.9(3)
C36A C31A C32A C33A -0.8(3)
B1A C31A C32A C33A -177.1(2)
F32A C32A C33A F33A -0.1(3)
C31A C32A C33A F33A 177.9(2)
F32A C32A C33A C34A -179.2(2)
C31A C32A C33A C34A -1.1(4)
F33A C33A C34A F34A 1.3(4)
C32A C33A C34A F34A -179.6(2)
F33A C33A C34A C35A -177.6(2)
C32A C33A C34A C35A 1.5(4)
F34A C34A C35A F35A 0.9(4)
C33A C34A C35A F35A 179.8(2)
F34A C34A C35A C36A -178.8(2)
C33A C34A C35A C36A 0.2(4)
F35A C35A C36A F36A -3.1(3)
C34A C35A C36A F36A 176.6(2)
F35A C35A C36A C31A 178.0(2)
C34A C35A C36A C31A -2.4(4)
C32A C31A C36A F36A -176.30(19)
B1A C31A C36A F36A -0.4(3)
C32A C31A C36A C35A 2.6(3)
B1A C31A C36A C35A 178.5(2)
F42A C42A C43A F43A 0.6(3)
C41A C42A C43A F43A 180.0(2)
F42A C42A C43A C44A -179.5(2)
C41A C42A C43A C44A -0.2(4)
F43A C43A C44A F44A 0.3(4)
C42A C43A C44A F44A -179.5(2)
F43A C43A C44A C45A -178.9(2)
C42A C43A C44A C45A 1.3(4)
F44A C44A C45A F45A 1.2(4)
C43A C44A C45A F45A -179.6(2)
F44A C44A C45A C46A -178.7(2)
C43A C44A C45A C46A 0.5(4)
F45A C45A C46A F46A -5.3(3)
C44A C45A C46A F46A 174.7(2)
F45A C45A C46A C41A 176.4(2)
C44A C45A C46A C41A -3.6(4)
N1A O1A C50A C51A -177.01(16)
O1A C50A C51A C52A -88.0(3)
O1A C50A C51A C56A 96.1(2)
F46A C46A C41A C42A -173.7(2)
C45A C46A C41A C42A 4.5(3)
F46A C46A C41A B1A 3.8(3)
C45A C46A C41A B1A -178.0(2)
F42A C42A C41A C46A 176.7(2)
C43A C42A C41A C46A -2.5(3)
F42A C42A C41A B1A -0.7(3)
C43A C42A C41A B1A -179.9(2)
N1A B1A C41A C46A 67.0(3)
C6A B1A C41A C46A 179.19(19)
C31A B1A C41A C46A -57.8(2)
N1A B1A C41A C42A -115.8(2)
C6A B1A C41A C42A -3.6(3)
C31A B1A C41A C42A 119.5(2)
C56A C51A C52A C53A 1.0(4)
C50A C51A C52A C53A -175.0(3)
C51A C52A C53A C54A -1.3(5)
C52A C53A C54A C55A 0.6(5)
C53A C54A C55A C56A 0.3(5)
C54A C55A C56A C51A -0.6(4)
C52A C51A C56A C55A 0.0(4)
C50A C51A C56A C55A 176.0(2)
C6B B1B N1B O1B 157.20(18)
C31B B1B N1B O1B 33.8(3)
C41B B1B N1B O1B -86.4(2)
C6B B1B N1B P1B -6.4(2)
C31B B1B N1B P1B -129.84(17)
C41B B1B N1B P1B 109.94(19)
C21B P1B N1B O1B 50.20(17)
C1B P1B N1B O1B 175.66(15)
C11B P1B N1B O1B -73.69(17)
C21B P1B N1B B1B -144.99(16)
C1B P1B N1B B1B -19.53(18)
C11B P1B N1B B1B 91.11(18)
B1B N1B O1B C50B 96.9(2)
P1B N1B O1B C50B -99.27(18)
N1B P1B C1B C2B 162.13(18)
C21B P1B C1B C2B -82.0(2)
C11B P1B C1B C2B 39.2(2)
N1B P1B C1B C6B 38.88(15)
C21B P1B C1B C6B 154.74(13)
C11B P1B C1B C6B -84.06(15)
C6B C1B C2B C3B -57.9(3)
P1B C1B C2B C3B -175.31(17)
C1B C2B C3B C4B 57.8(3)
C2B C3B C4B C5B -56.6(3)
C3B C4B C5B C6B 55.7(3)
C4B C5B C6B C1B -53.8(3)
C4B C5B C6B B1B -175.4(2)
C2B C1B C6B C5B 55.4(2)
P1B C1B C6B C5B -176.34(16)
C2B C1B C6B B1B -176.79(19)
P1B C1B C6B B1B -48.58(19)
N1B B1B C6B C5B 157.7(2)
C31B B1B C6B C5B -83.7(3)
C41B B1B C6B C5B 38.0(3)
N1B B1B C6B C1B 35.6(2)
C31B B1B C6B C1B 154.16(19)
C41B B1B C6B C1B -84.2(2)
N1B P1B C11B C12B -5.1(2)
C21B P1B C11B C12B -130.83(19)
C1B P1B C11B C12B 98.43(19)
N1B P1B C11B C16B 178.82(15)
C21B P1B C11B C16B 53.14(19)
C1B P1B C11B C16B -77.61(18)
C16B C11B C12B C13B 4.8(3)
P1B C11B C12B C13B -171.21(16)
C16B C11B C12B C17B -172.1(2)
P1B C11B C12B C17B 11.9(3)
C11B C12B C13B C14B -1.7(3)
C17B C12B C13B C14B 175.4(2)
C12B C13B C14B C15B -1.8(3)
C12B C13B C14B C18B 179.3(2)
C13B C14B C15B C16B 2.3(3)
C18B C14B C15B C16B -178.8(2)
C14B C15B C16B C11B 0.8(3)
C14B C15B C16B C19B -175.0(2)
C12B C11B C16B C15B -4.3(3)
P1B C11B C16B C15B 171.89(17)
C12B C11B C16B C19B 171.0(2)
P1B C11B C16B C19B -12.7(3)
N1B P1B C21B C22B -82.23(19)
C1B P1B C21B C22B 170.73(16)
C11B P1B C21B C22B 49.60(19)
N1B P1B C21B C26B 98.7(2)
C1B P1B C21B C26B -8.3(2)
C11B P1B C21B C26B -129.47(19)
C26B C21B C22B C23B -0.4(3)
P1B C21B C22B C23B -179.53(18)
C26B C21B C22B C27B 178.8(2)
P1B C21B C22B C27B -0.3(3)
C21B C22B C23B C24B 0.1(4)
C27B C22B C23B C24B -179.2(2)
C22B C23B C24B C25B -0.1(4)
C22B C23B C24B C28B 178.8(3)
C23B C24B C25B C26B 0.3(4)
C28B C24B C25B C26B -178.6(3)
C24B C25B C26B C21B -0.6(4)
C24B C25B C26B C29B 176.7(2)
C22B C21B C26B C25B 0.7(3)
P1B C21B C26B C25B 179.71(17)
C22B C21B C26B C29B -176.3(2)
P1B C21B C26B C29B 2.7(3)
N1B B1B C31B C36B -66.6(3)
C6B B1B C31B C36B -178.8(2)
C41B B1B C31B C36B 58.1(3)
N1B B1B C31B C32B 115.6(2)
C6B B1B C31B C32B 3.4(3)
C41B B1B C31B C32B -119.7(2)
C36B C31B C32B F32B -177.2(2)
B1B C31B C32B F32B 0.8(4)
C36B C31B C32B C33B 1.4(4)
B1B C31B C32B C33B 179.4(2)
F32B C32B C33B F33B -1.0(3)
C31B C32B C33B F33B -179.7(2)
F32B C32B C33B C34B 179.1(2)
C31B C32B C33B C34B 0.4(4)
F33B C33B C34B F34B 0.8(4)
C32B C33B C34B F34B -179.3(2)
F33B C33B C34B C35B 179.5(2)
C32B C33B C34B C35B -0.7(4)
F34B C34B C35B F35B -1.9(4)
C33B C34B C35B F35B 179.5(2)
F34B C34B C35B C36B 177.7(2)
C33B C34B C35B C36B -0.9(4)
F35B C35B C36B F36B 5.6(3)
C34B C35B C36B F36B -174.0(2)
F35B C35B C36B C31B -177.3(2)
C34B C35B C36B C31B 3.1(4)
C32B C31B C36B F36B 173.8(2)
B1B C31B C36B F36B -4.3(3)
C32B C31B C36B C35B -3.2(4)
B1B C31B C36B C35B 178.7(2)
N1B B1B C41B C46B -17.0(3)
C6B B1B C41B C46B 93.0(3)
C31B B1B C41B C46B -139.3(2)
N1B B1B C41B C42B 167.0(2)
C6B B1B C41B C42B -83.0(3)
C31B B1B C41B C42B 44.7(3)
C46B C41B C42B F42B -177.8(2)
B1B C41B C42B F42B -1.3(3)
C46B C41B C42B C43B 0.0(3)
B1B C41B C42B C43B 176.5(2)
F42B C42B C43B F43B 0.0(3)
C41B C42B C43B F43B -177.9(2)
F42B C42B C43B C44B 179.7(2)
C41B C42B C43B C44B 1.8(4)
F43B C43B C44B F44B -1.1(4)
C42B C43B C44B F44B 179.3(2)
F43B C43B C44B C45B 178.0(2)
C42B C43B C44B C45B -1.6(4)
F44B C44B C45B F45B -0.6(4)
C43B C44B C45B F45B -179.7(2)
F44B C44B C45B C46B 178.9(2)
C43B C44B C45B C46B -0.2(4)
C42B C41B C46B F46B 176.5(2)
B1B C41B C46B F46B 0.3(3)
C42B C41B C46B C45B -1.9(3)
B1B C41B C46B C45B -178.2(2)
F45B C45B C46B F46B 3.1(3)
C44B C45B C46B F46B -176.5(2)
F45B C45B C46B C41B -178.3(2)
C44B C45B C46B C41B 2.1(4)
N1B O1B C50B C51B 177.32(16)
O1B C50B C51B C56B -101.6(2)
O1B C50B C51B C52B 81.8(3)
C56B C51B C52B C53B -0.6(4)
C50B C51B C52B C53B 176.1(3)
C51B C52B C53B C54B 0.2(4)
C52B C53B C54B C55B 0.5(4)
C53B C54B C55B C56B -0.7(4)
C52B C51B C56B C55B 0.4(4)
C50B C51B C56B C55B -176.3(2)
C54B C55B C56B C51B 0.3(4)
